data_4325513
loop_
_publ_author_name
'Traian D. Pasatoiu'
'Jean-Pascal Sutter'
'Augustin M. Madalan'
'Fatima Zohra Chiboub Fellah'
'Carine Duhayon'
'Marius Andruh'

_publ_contact_author_email 'jean-pascal.sutter@lcc-toulouse.fr '
_publ_contact_author_fax '(33) 5 61 55 30 03'
_publ_contact_author_name 'JP Sutter'
_publ_contact_author_phone '(33) 5 61 33 31 57'
_publ_section_title
;
 Preparation, Crystal Structures, and Magnetic Features for a Series of
 Dinuclear [NiIILnIII] Schiff-Base Complexes: Evidence for Slow Relaxation
 of the Magnetization for the DyIII Derivative
;
_journal_name_full 'Inorganic Chemistry'
_journal_page_first 5890
_journal_page_last 5898
_journal_paper_doi 10.1021/ic2004276
_journal_volume 50
_journal_year 2011
_chemical_formula_moiety 'C23 H26 Gd N7 Ni O13, C2 H3 N'
_chemical_formula_sum 'C25 H29 Gd N8 Ni O13'
_chemical_formula_weight 865.52
_space_group_IT_number 14
_symmetry_cell_setting monoclinic
_symmetry_space_group_name_Hall '-P 2yab'
_symmetry_space_group_name_H-M 'P 1 21/a 1'
_atom_sites_solution_hydrogens geom
_atom_sites_solution_primary direct
_atom_sites_solution_secondary difmap
_audit_creation_method SHELXL-97
_cell_angle_alpha 90.00
_cell_angle_beta 89.727(9)
_cell_angle_gamma 90.00
_cell_formula_units_Z 4
_cell_length_a 23.8100(17)
_cell_length_b 10.4107(8)
_cell_length_c 13.2080(10)
_cell_measurement_reflns_used 6403
_cell_measurement_temperature 180(2)
_cell_measurement_theta_max 26
_cell_measurement_theta_min 2.1
_cell_volume 3273.9(4)
_computing_cell_refinement 'IPDS (Stoe & Cie, 1996)'
_computing_data_collection 'IPDS (Stoe & Cie, 1996)'
_computing_data_reduction 'XRED (Stoe & Cie 1996)'
_computing_molecular_graphics 'ORTEP-3 (Farruggia, 1997)'
_computing_publication_material 'wingx publication routines'
_computing_structure_refinement 'SHELXL-97 (Sheldrick, 1997)'
_computing_structure_solution 'SIR92 (Altomare et al., 1994)'
_diffrn_ambient_temperature 180
_diffrn_measured_fraction_theta_full 0.996
_diffrn_measured_fraction_theta_max 0.996
_diffrn_measurement_device_type 'STOE IPDS'
_diffrn_measurement_method '/f scan'
_diffrn_radiation_monochromator graphite
_diffrn_radiation_source 'fine-focus sealed tube'
_diffrn_radiation_type MoK\a
_diffrn_radiation_wavelength 0.71073
_diffrn_reflns_av_R_equivalents 0.0996
_diffrn_reflns_av_sigmaI/netI 0.0525
_diffrn_reflns_limit_h_max 29
_diffrn_reflns_limit_h_min -29
_diffrn_reflns_limit_k_max 12
_diffrn_reflns_limit_k_min -12
_diffrn_reflns_limit_l_max 16
_diffrn_reflns_limit_l_min -16
_diffrn_reflns_number 31646
_diffrn_reflns_theta_full 25.99
_diffrn_reflns_theta_max 25.99
_diffrn_reflns_theta_min 2.14
_exptl_absorpt_coefficient_mu 2.658
_exptl_absorpt_correction_T_max 0.6449
_exptl_absorpt_correction_T_min 0.3927
_exptl_absorpt_correction_type multi-scan
_exptl_absorpt_process_details
;
 [c.f. r.h. blessing, acta cryst. (1995), a51, 33-38]
;
_exptl_crystal_colour purple
_exptl_crystal_density_diffrn 1.756
_exptl_crystal_description block
_exptl_crystal_F_000 1724
_exptl_crystal_size_max 0.3
_exptl_crystal_size_mid 0.3
_exptl_crystal_size_min 0.2
_refine_diff_density_max 1.139
_refine_diff_density_min -2.074
_refine_diff_density_rms 0.147
_refine_ls_extinction_coef 0.0045(5)
_refine_ls_extinction_expression Fc^*^=kFc[1+0.001xFc^2^\l^3^/sin(2\q)]^-1/4^
_refine_ls_extinction_method SHELXL
_refine_ls_goodness_of_fit_ref 1.060
_refine_ls_hydrogen_treatment constr
_refine_ls_matrix_type full
_refine_ls_number_parameters 437
_refine_ls_number_reflns 6396
_refine_ls_number_restraints 0
_refine_ls_restrained_S_all 1.060
_refine_ls_R_factor_all 0.0552
_refine_ls_R_factor_gt 0.0457
_refine_ls_shift/su_max 0.007
_refine_ls_shift/su_mean 0.000
_refine_ls_structure_factor_coef Fsqd
_refine_ls_weighting_details 'calc w=1/[\s^2^(Fo^2^)+(0.0875P)^2^+0.0000P] where P=(Fo^2^+2Fc^2^)/3'
_refine_ls_weighting_scheme calc
_refine_ls_wR_factor_gt 0.1238
_refine_ls_wR_factor_ref 0.1300
_reflns_number_gt 5230
_reflns_number_total 6396
_reflns_threshold_expression I>2/s(I)
_cod_data_source_file ic2004276_si_009.cif
_cod_data_source_block jpsnigd1_cpd7
_cod_database_code 4325513

loop_
_symmetry_equiv_pos_as_xyz
'x, y, z'
'-x+1/2, y+1/2, -z'
'-x, -y, -z'
'x-1/2, -y-1/2, z'

loop_
_atom_site_label
_atom_site_type_symbol
_atom_site_fract_x
_atom_site_fract_y
_atom_site_fract_z
_atom_site_U_iso_or_equiv
_atom_site_adp_type
_atom_site_occupancy
_atom_site_symmetry_multiplicity
_atom_site_calc_flag
_atom_site_refinement_flags
Gd Gd 0.402301(9) 0.15140(2) 0.233834(18) 0.03150(13) Uani 1 1 d .
Ni Ni 0.33854(2) 0.43506(6) 0.15900(5) 0.03173(18) Uani 1 1 d .
O13 O 0.23851(17) 0.0265(5) 0.2913(3) 0.0568(11) Uani 1 1 d .
O4 O 0.40466(15) 0.0368(3) 0.0637(3) 0.0399(8) Uani 1 1 d .
O3 O 0.35971(13) 0.2601(3) 0.1026(3) 0.0325(7) Uani 1 1 d .
O8 O 0.48082(15) 0.2148(4) 0.1167(3) 0.0468(9) Uani 1 1 d .
O1 O 0.42037(16) 0.2086(4) 0.4162(3) 0.0437(9) Uani 1 1 d .
O11 O 0.31177(16) 0.0314(4) 0.1923(3) 0.0433(9) Uani 1 1 d .
O6 O 0.40344(18) -0.0716(4) 0.3035(4) 0.0622(13) Uani 1 1 d .
O2 O 0.37458(15) 0.3535(3) 0.2823(3) 0.0349(8) Uani 1 1 d .
O12 O 0.31583(17) 0.1196(4) 0.3376(3) 0.0500(10) Uani 1 1 d .
C1 C 0.4443(4) 0.1264(8) 0.4907(6) 0.081(3) Uani 1 1 d .
H19A H 0.4458 0.0401 0.4652 0.122 Uiso 1 1 calc R
H19B H 0.4216 0.1285 0.5510 0.122 Uiso 1 1 calc R
H19C H 0.4816 0.1551 0.5062 0.122 Uiso 1 1 calc R
N5 n 0.28689(18) 0.0577(4) 0.2743(3) 0.0385(10) Uani 1 1 d .
O9 O 0.49616(17) 0.2791(5) 0.2672(3) 0.0545(11) Uani 1 1 d .
O5 O 0.48363(18) 0.0040(4) 0.2626(4) 0.0604(12) Uani 1 1 d .
O10 O 0.55819(17) 0.3158(5) 0.1488(4) 0.0629(12) Uani 1 1 d .
N4 n 0.51319(17) 0.2715(4) 0.1783(4) 0.0426(11) Uani 1 1 d .
O7 O 0.4767(2) -0.1937(4) 0.3125(4) 0.0629(12) Uani 1 1 d .
C17 C 0.3904(2) 0.1115(6) -0.0191(4) 0.0381(11) Uani 1 1 d .
C10 C 0.2996(2) 0.7132(6) 0.0770(6) 0.0558(17) Uani 1 1 d .
H9A H 0.3395 0.7145 0.0620 0.067 Uiso 1 1 calc R
H9B H 0.2839 0.7940 0.0540 0.067 Uiso 1 1 calc R
N100 n 0.2989(4) 0.0947(11) 0.5953(6) 0.107(3) Uani 1 1 d .
N2 n 0.30732(17) 0.4867(4) 0.0234(4) 0.0418(11) Uani 1 1 d .
C13 C 0.3474(2) 0.3081(6) -0.0749(4) 0.0392(12) Uani 1 1 d .
C2 C 0.4152(2) 0.3372(5) 0.4422(4) 0.0406(12) Uani 1 1 d .
C18 C 0.36522(18) 0.2297(5) 0.0060(4) 0.0321(10) Uani 1 1 d .
N7 n 0.25867(19) 0.3676(4) 0.2061(4) 0.0424(11) Uani 1 1 d .
N6 n 0.41951(18) 0.5077(4) 0.1187(4) 0.0417(10) Uani 1 1 d .
C14 C 0.3563(2) 0.2678(7) -0.1750(4) 0.0497(15) Uani 1 1 d .
H5 H 0.3442 0.3198 -0.2279 0.060 Uiso 1 1 calc R
C19 C 0.4273(3) -0.0879(6) 0.0454(6) 0.0589(17) Uani 1 1 d .
H18A H 0.4353 -0.1290 0.1088 0.088 Uiso 1 1 calc R
H18B H 0.4614 -0.0802 0.0066 0.088 Uiso 1 1 calc R
H18C H 0.4007 -0.1383 0.0084 0.088 Uiso 1 1 calc R
N1 n 0.32670(17) 0.6016(4) 0.2351(4) 0.0403(11) Uani 1 1 d .
C12 C 0.3178(2) 0.4279(6) -0.0597(5) 0.0450(14) Uani 1 1 d .
H7 H 0.3046 0.4675 -0.1181 0.054 Uiso 1 1 calc R
C20 C 0.4620(2) 0.5574(5) 0.1162(4) 0.0366(11) Uani 1 1 d .
C22 C 0.2170(2) 0.3378(5) 0.2409(5) 0.0416(12) Uani 1 1 d .
C23 C 0.1644(3) 0.2994(8) 0.2876(6) 0.0639(18) Uani 1 1 d .
H34A H 0.1716 0.2632 0.3531 0.096 Uiso 1 1 calc R
H34B H 0.1462 0.2366 0.2458 0.096 Uiso 1 1 calc R
H34C H 0.1404 0.3731 0.2948 0.096 Uiso 1 1 calc R
C9 C 0.2917(3) 0.7036(6) 0.1890(6) 0.0568(17) Uani 1 1 d .
H10A H 0.3011 0.7855 0.2197 0.068 Uiso 1 1 calc R
H10B H 0.2525 0.6861 0.2036 0.068 Uiso 1 1 calc R
C11 C 0.2731(2) 0.6057(6) 0.0188(6) 0.0563(16) Uani 1 1 d .
H8A H 0.2360 0.5886 0.0463 0.068 Uiso 1 1 calc R
H8B H 0.2688 0.6315 -0.0514 0.068 Uiso 1 1 calc R
C6 C 0.3795(2) 0.5422(6) 0.3870(5) 0.0433(13) Uani 1 1 d .
C8 C 0.3481(2) 0.6278(5) 0.3217(5) 0.0451(14) Uani 1 1 d .
H11 H 0.3429 0.7112 0.3452 0.054 Uiso 1 1 calc R
C100 C 0.2868(4) 0.1910(12) 0.5604(6) 0.080(3) Uani 1 1 d .
C3 C 0.4332(3) 0.3914(7) 0.5319(5) 0.0555(16) Uani 1 1 d .
H15 H 0.4509 0.3403 0.5799 0.067 Uiso 1 1 calc R
C15 C 0.3822(3) 0.1541(7) -0.1968(5) 0.0558(18) Uani 1 1 d .
H4 H 0.3880 0.1297 -0.2638 0.067 Uiso 1 1 calc R
C16 C 0.3998(2) 0.0754(6) -0.1189(4) 0.0485(14) Uani 1 1 d .
H3 H 0.4178 -0.0017 -0.1333 0.058 Uiso 1 1 calc R
C5 C 0.3982(3) 0.5949(7) 0.4797(5) 0.0599(18) Uani 1 1 d .
H13 H 0.3923 0.6815 0.4932 0.072 Uiso 1 1 calc R
C7 C 0.38934(19) 0.4107(5) 0.3675(4) 0.0370(11) Uani 1 1 d .
C21 C 0.5161(2) 0.6190(6) 0.1143(6) 0.0525(15) Uani 1 1 d .
H32A H 0.5188 0.6777 0.1701 0.079 Uiso 1 1 calc R
H32B H 0.5205 0.6652 0.0518 0.079 Uiso 1 1 calc R
H32C H 0.5450 0.5552 0.1196 0.079 Uiso 1 1 calc R
N3 n 0.4557(2) -0.0904(5) 0.2939(4) 0.0471(12) Uani 1 1 d .
C101 C 0.2705(4) 0.3110(10) 0.5155(7) 0.084(2) Uani 1 1 d .
H35A H 0.2819 0.3123 0.4457 0.126 Uiso 1 1 calc R
H35B H 0.2884 0.3804 0.5508 0.126 Uiso 1 1 calc R
H35C H 0.2305 0.3206 0.5201 0.126 Uiso 1 1 calc R
C4 C 0.4254(3) 0.5188(8) 0.5508(5) 0.0653(19) Uani 1 1 d .
H14 H 0.4381 0.5547 0.6109 0.078 Uiso 1 1 calc R

loop_
_atom_site_aniso_label
_atom_site_aniso_U_11
_atom_site_aniso_U_22
_atom_site_aniso_U_33
_atom_site_aniso_U_23
_atom_site_aniso_U_13
_atom_site_aniso_U_12
Gd 0.03048(17) 0.03025(18) 0.03380(18) -0.00228(10) -0.00471(10) 0.00467(9)
Ni 0.0223(3) 0.0294(3) 0.0435(4) 0.0015(3) -0.0034(2) 0.0005(2)
O13 0.041(2) 0.071(3) 0.058(3) -0.004(2) 0.0073(19) -0.016(2)
O4 0.0377(18) 0.0377(19) 0.044(2) -0.0059(17) -0.0013(15) 0.0006(15)
O3 0.0309(16) 0.0332(17) 0.0333(17) 0.0005(14) -0.0022(13) 0.0008(13)
O8 0.0359(19) 0.058(2) 0.047(2) -0.008(2) -0.0056(16) -0.0020(18)
O1 0.046(2) 0.046(2) 0.039(2) -0.0021(17) -0.0124(16) 0.0091(17)
O11 0.044(2) 0.048(2) 0.037(2) -0.0058(18) 0.0001(16) -0.0055(17)
O6 0.048(2) 0.045(2) 0.094(4) 0.019(2) -0.004(2) 0.0082(19)
O2 0.0326(17) 0.0355(19) 0.0367(19) -0.0068(15) -0.0078(14) 0.0033(14)
O12 0.050(2) 0.057(2) 0.043(2) -0.016(2) 0.0069(18) -0.0099(19)
C1 0.117(7) 0.081(5) 0.046(4) 0.002(4) -0.029(4) 0.038(5)
N5 0.037(2) 0.038(2) 0.040(2) 0.002(2) -0.0033(19) -0.0025(18)
O9 0.049(2) 0.064(3) 0.050(2) -0.017(2) -0.0009(19) -0.002(2)
O5 0.044(2) 0.046(2) 0.090(3) 0.008(2) -0.001(2) 0.011(2)
O10 0.035(2) 0.065(3) 0.088(4) -0.003(3) 0.001(2) -0.007(2)
N4 0.029(2) 0.037(2) 0.061(3) -0.005(2) -0.003(2) 0.0013(18)
O7 0.078(3) 0.045(2) 0.066(3) 0.007(2) -0.021(2) 0.025(2)
C17 0.027(2) 0.047(3) 0.040(3) -0.005(2) 0.003(2) -0.007(2)
C10 0.035(3) 0.040(3) 0.093(5) 0.020(3) -0.009(3) 0.004(2)
N100 0.103(6) 0.156(9) 0.062(5) 0.025(6) -0.013(4) -0.001(6)
N2 0.025(2) 0.044(2) 0.057(3) 0.010(2) -0.0096(19) -0.0023(18)
C13 0.026(2) 0.056(3) 0.036(3) 0.004(2) -0.0067(19) -0.014(2)
C2 0.033(3) 0.050(3) 0.038(3) -0.007(2) -0.005(2) 0.001(2)
C18 0.023(2) 0.041(3) 0.033(2) -0.003(2) -0.0034(18) -0.0053(19)
N7 0.033(2) 0.039(2) 0.055(3) 0.004(2) 0.000(2) -0.0011(18)
N6 0.032(2) 0.036(2) 0.058(3) 0.004(2) -0.0027(19) -0.0002(18)
C14 0.037(3) 0.078(4) 0.034(3) 0.007(3) -0.008(2) -0.015(3)
C19 0.072(4) 0.040(3) 0.065(4) -0.014(3) 0.005(3) 0.006(3)
N1 0.027(2) 0.029(2) 0.065(3) 0.001(2) 0.002(2) 0.0044(17)
C12 0.032(3) 0.057(3) 0.046(3) 0.021(3) -0.011(2) -0.009(2)
C20 0.028(2) 0.034(3) 0.047(3) -0.002(2) 0.003(2) 0.000(2)
C22 0.027(3) 0.046(3) 0.051(3) 0.003(3) 0.001(2) 0.002(2)
C23 0.038(3) 0.067(4) 0.087(5) 0.013(4) 0.013(3) -0.007(3)
C9 0.041(3) 0.035(3) 0.094(5) 0.002(3) -0.001(3) 0.014(2)
C11 0.037(3) 0.054(4) 0.078(4) 0.016(3) -0.014(3) 0.012(3)
C6 0.032(2) 0.045(3) 0.053(3) -0.015(3) 0.002(2) -0.003(2)
C8 0.037(3) 0.031(3) 0.068(4) -0.012(3) 0.012(3) -0.001(2)
C100 0.065(5) 0.130(8) 0.046(4) -0.012(5) -0.005(3) -0.014(5)
C3 0.046(3) 0.076(4) 0.045(3) -0.021(3) -0.013(3) 0.005(3)
C15 0.048(3) 0.087(5) 0.032(3) -0.012(3) 0.002(2) -0.022(3)
C16 0.038(3) 0.063(4) 0.044(3) -0.017(3) 0.005(2) -0.011(3)
C5 0.059(4) 0.058(4) 0.063(4) -0.036(3) 0.007(3) -0.009(3)
C7 0.023(2) 0.047(3) 0.040(3) -0.011(2) 0.004(2) -0.004(2)
C21 0.030(3) 0.049(3) 0.078(5) -0.008(3) 0.004(3) -0.006(2)
N3 0.055(3) 0.040(3) 0.047(3) -0.004(2) -0.015(2) 0.012(2)
C101 0.063(5) 0.116(7) 0.073(5) -0.011(5) 0.008(4) -0.007(5)
C4 0.062(4) 0.086(5) 0.048(4) -0.031(4) -0.011(3) 0.004(4)

loop_
_atom_type_symbol
_atom_type_description
_atom_type_scat_dispersion_real
_atom_type_scat_dispersion_imag
_atom_type_scat_source
C C 0.0033 0.0016 'International Tables Vol C Tables 4.2.6.8 and 6.1.1.4'
H H 0.0000 0.0000 'International Tables Vol C Tables 4.2.6.8 and 6.1.1.4'
N N 0.0061 0.0033 'International Tables Vol C Tables 4.2.6.8 and 6.1.1.4'
O O 0.0106 0.0060 'International Tables Vol C Tables 4.2.6.8 and 6.1.1.4'
Ni Ni 0.3393 1.1124 'International Tables Vol C Tables 4.2.6.8 and 6.1.1.4'
Gd Gd -0.1653 3.9035 'International Tables Vol C Tables 4.2.6.8 and 6.1.1.4'

loop_
_geom_angle_atom_site_label_1
_geom_angle_atom_site_label_2
_geom_angle_atom_site_label_3
_geom_angle
O2 Gd O3 68.50(12)
O2 Gd O12 74.48(14)
O3 Gd O12 96.52(13)
O2 Gd O6 138.85(16)
O3 Gd O6 137.54(15)
O12 Gd O6 71.58(15)
O2 Gd O5 137.88(15)
O3 Gd O5 139.28(15)
O12 Gd O5 118.25(16)
O6 Gd O5 50.49(15)
O2 Gd O8 98.23(14)
O3 Gd O8 74.73(12)
O12 Gd O8 170.40(14)
O6 Gd O8 117.54(15)
O5 Gd O8 71.35(15)
O2 Gd O1 64.33(13)
O3 Gd O1 132.79(12)
O12 Gd O1 69.49(13)
O6 Gd O1 82.27(16)
O5 Gd O1 82.19(15)
O8 Gd O1 113.39(13)
O2 Gd O4 132.94(12)
O3 Gd O4 64.83(12)
O12 Gd O4 116.01(12)
O6 Gd O4 83.64(15)
O5 Gd O4 80.37(15)
O8 Gd O4 64.25(12)
O1 Gd O4 162.12(12)
O2 Gd O11 105.45(13)
O3 Gd O11 72.79(12)
O12 Gd O11 49.95(13)
O6 Gd O11 68.59(14)
O5 Gd O11 112.80(15)
O8 Gd O11 128.58(12)
O1 Gd O11 117.97(13)
O4 Gd O11 66.18(12)
O2 Gd O9 74.60(13)
O3 Gd O9 104.70(13)
O12 Gd O9 132.36(13)
O6 Gd O9 113.33(15)
O5 Gd O9 68.09(15)
O8 Gd O9 48.80(13)
O1 Gd O9 64.72(13)
O4 Gd O9 111.61(12)
O11 Gd O9 177.13(13)
O2 Gd N3 146.75(13)
O3 Gd N3 144.75(13)
O12 Gd N3 95.47(15)
O6 Gd N3 25.38(14)
O5 Gd N3 25.16(14)
O8 Gd N3 94.02(14)
O1 Gd N3 82.43(13)
O4 Gd N3 80.12(13)
O11 Gd N3 90.33(14)
O9 Gd N3 91.07(15)
O2 Gd N5 89.21(13)
O3 Gd N5 83.48(12)
O12 Gd N5 24.90(13)
O6 Gd N5 68.85(13)
O5 Gd N5 119.26(14)
O8 Gd N5 152.34(12)
O1 Gd N5 93.88(13)
O4 Gd N5 91.25(12)
O11 Gd N5 25.08(12)
O9 Gd N5 157.12(13)
N3 Gd N5 94.10(14)
N2 Ni N1 99.3(2)
N2 Ni O2 169.56(18)
N1 Ni O2 91.03(17)
N2 Ni O3 90.32(17)
N1 Ni O3 169.98(17)
O2 Ni O3 79.29(13)
N2 Ni N7 90.85(18)
N1 Ni N7 90.88(18)
O2 Ni N7 90.48(17)
O3 Ni N7 91.79(16)
N2 Ni N6 91.17(18)
N1 Ni N6 86.79(18)
O2 Ni N6 87.91(17)
O3 Ni N6 90.22(16)
N7 Ni N6 177.1(2)
N2 Ni Gd 130.14(14)
N1 Ni Gd 130.43(14)
O2 Ni Gd 39.45(9)
O3 Ni Gd 39.84(9)
N7 Ni Gd 91.60(12)
N6 Ni Gd 88.66(12)
C17 O4 C19 118.0(5)
C17 O4 Gd 115.5(3)
C19 O4 Gd 125.7(4)
C18 O3 Ni 126.3(3)
C18 O3 Gd 124.5(3)
Ni O3 Gd 105.86(14)
N4 O8 Gd 100.4(3)
C2 O1 C1 116.4(5)
C2 O1 Gd 116.7(3)
C1 O1 Gd 126.1(4)
N5 O11 Gd 95.9(3)
N3 O6 Gd 96.9(3)
C7 O2 Ni 127.5(3)
C7 O2 Gd 125.0(3)
Ni O2 Gd 106.34(15)
N5 O12 Gd 99.0(3)
O1 C1 H19A 109.5
O1 C1 H19B 109.5
H19A C1 H19B 109.5
O1 C1 H19C 109.5
H19A C1 H19C 109.5
H19B C1 H19C 109.5
O13 N5 O11 122.7(5)
O13 N5 O12 122.3(5)
O11 N5 O12 115.1(4)
O13 N5 Gd 176.3(4)
O11 N5 Gd 59.0(2)
O12 N5 Gd 56.1(2)
N4 O9 Gd 94.8(3)
N3 O5 Gd 96.9(3)
O10 N4 O9 123.8(5)
O10 N4 O8 120.2(5)
O9 N4 O8 116.0(4)
O4 C17 C16 124.0(5)
O4 C17 C18 114.2(4)
C16 C17 C18 121.7(6)
C9 C10 C11 114.0(5)
C9 C10 H9A 108.8
C11 C10 H9A 108.8
C9 C10 H9B 108.8
C11 C10 H9B 108.8
H9A C10 H9B 107.6
C12 N2 C11 117.9(5)
C12 N2 Ni 124.3(4)
C11 N2 Ni 117.7(4)
C14 C13 C18 119.7(6)
C14 C13 C12 117.4(5)
C18 C13 C12 122.8(5)
C3 C2 O1 125.3(6)
C3 C2 C7 121.5(6)
O1 C2 C7 113.2(5)
O3 C18 C17 118.5(4)
O3 C18 C13 124.4(5)
C17 C18 C13 117.2(5)
C22 N7 Ni 172.6(5)
C20 N6 Ni 166.1(5)
C15 C14 C13 121.6(6)
C15 C14 H5 119.2
C13 C14 H5 119.2
O4 C19 H18A 109.5
O4 C19 H18B 109.5
H18A C19 H18B 109.5
O4 C19 H18C 109.5
H18A C19 H18C 109.5
H18B C19 H18C 109.5
C8 N1 C9 116.1(5)
C8 N1 Ni 124.7(4)
C9 N1 Ni 119.1(4)
N2 C12 C13 128.6(5)
N2 C12 H7 115.7
C13 C12 H7 115.7
N6 C20 C21 179.1(7)
N7 C22 C23 178.7(7)
C22 C23 H34A 109.5
C22 C23 H34B 109.5
H34A C23 H34B 109.5
C22 C23 H34C 109.5
H34A C23 H34C 109.5
H34B C23 H34C 109.5
N1 C9 C10 112.7(5)
N1 C9 H10A 109.0
C10 C9 H10A 109.0
N1 C9 H10B 109.0
C10 C9 H10B 109.0
H10A C9 H10B 107.8
N2 C11 C10 111.6(5)
N2 C11 H8A 109.3
C10 C11 H8A 109.3
N2 C11 H8B 109.3
C10 C11 H8B 109.3
H8A C11 H8B 108.0
C7 C6 C5 118.7(6)
C7 C6 C8 125.0(5)
C5 C6 C8 116.2(5)
N1 C8 C6 127.4(5)
N1 C8 H11 116.3
C6 C8 H11 116.3
N100 C100 C101 178.8(10)
C4 C3 C2 120.7(7)
C4 C3 H15 119.6
C2 C3 H15 119.6
C14 C15 C16 119.7(6)
C14 C15 H4 120.2
C16 C15 H4 120.2
C15 C16 C17 120.0(6)
C15 C16 H3 120.0
C17 C16 H3 120.0
C4 C5 C6 120.9(6)
C4 C5 H13 119.6
C6 C5 H13 119.6
O2 C7 C2 118.3(5)
O2 C7 C6 123.2(5)
C2 C7 C6 118.5(5)
C20 C21 H32A 109.5
C20 C21 H32B 109.5
H32A C21 H32B 109.5
C20 C21 H32C 109.5
H32A C21 H32C 109.5
H32B C21 H32C 109.5
O7 N3 O5 122.8(5)
O7 N3 O6 121.6(6)
O5 N3 O6 115.5(5)
O7 N3 Gd 175.7(4)
O5 N3 Gd 57.9(3)
O6 N3 Gd 57.8(3)
C100 C101 H35A 109.5
C100 C101 H35B 109.5
H35A C101 H35B 109.5
C100 C101 H35C 109.5
H35A C101 H35C 109.5
H35B C101 H35C 109.5
C3 C4 C5 119.7(6)
C3 C4 H14 120.2
C5 C4 H14 120.2

loop_
_geom_bond_atom_site_label_1
_geom_bond_atom_site_label_2
_geom_bond_distance
Gd O2 2.296(3)
Gd O3 2.309(3)
Gd O12 2.490(4)
Gd O6 2.497(4)
Gd O5 2.501(4)
Gd O8 2.510(4)
Gd O1 2.520(4)
Gd O4 2.544(4)
Gd O11 2.553(4)
Gd O9 2.639(4)
Gd N3 2.931(5)
Gd N5 2.962(4)
Ni N2 2.015(5)
Ni N1 2.024(5)
Ni O2 2.031(4)
Ni O3 2.031(3)
Ni N7 2.118(5)
Ni N6 2.136(4)
O13 N5 1.217(6)
O4 C17 1.385(7)
O4 C19 1.426(7)
O3 C18 1.320(6)
O8 N4 1.268(6)
O1 C2 1.387(7)
O1 C1 1.426(8)
O11 N5 1.262(6)
O6 N3 1.265(6)
O2 C7 1.322(6)
O12 N5 1.262(6)
C1 H19A 0.9600
C1 H19B 0.9600
C1 H19C 0.9600
O9 N4 1.243(6)
O5 N3 1.255(7)
O10 N4 1.228(6)
O7 N3 1.213(6)
C17 C16 1.387(8)
C17 C18 1.409(8)
C10 C9 1.494(10)
C10 C11 1.499(10)
C10 H9A 0.9700
C10 H9B 0.9700
N100 C100 1.141(14)
N2 C12 1.281(8)
N2 C11 1.485(7)
C13 C14 1.402(8)
C13 C18 1.412(7)
C13 C12 1.445(9)
C2 C3 1.383(8)
C2 C7 1.394(8)
N7 C22 1.136(7)
N6 C20 1.138(7)
C14 C15 1.365(10)
C14 H5 0.9300
C19 H18A 0.9600
C19 H18B 0.9600
C19 H18C 0.9600
N1 C8 1.283(8)
N1 C9 1.482(7)
C12 H7 0.9300
C20 C21 1.438(7)
C22 C23 1.450(8)
C23 H34A 0.9600
C23 H34B 0.9600
C23 H34C 0.9600
C9 H10A 0.9700
C9 H10B 0.9700
C11 H8A 0.9700
C11 H8B 0.9700
C6 C7 1.412(8)
C6 C5 1.416(8)
C6 C8 1.450(9)
C8 H11 0.9300
C100 C101 1.437(15)
C3 C4 1.363(11)
C3 H15 0.9300
C15 C16 1.382(9)
C15 H4 0.9300
C16 H3 0.9300
C5 C4 1.390(11)
C5 H13 0.9300
C21 H32A 0.9600
C21 H32B 0.9600
C21 H32C 0.9600
C101 H35A 0.9600
C101 H35B 0.9600
C101 H35C 0.9600
C4 H14 0.9300

loop_
_geom_torsion_atom_site_label_1
_geom_torsion_atom_site_label_2
_geom_torsion_atom_site_label_3
_geom_torsion_atom_site_label_4
_geom_torsion
O2 Gd Ni N2 178.7(2)
O3 Gd Ni N2 -1.6(2)
O12 Gd Ni N2 -111.29(18)
O6 Gd Ni N2 -89.7(3)
O5 Gd Ni N2 90.6(3)
O8 Gd Ni N2 67.35(18)
O1 Gd Ni N2 -179.60(18)
O4 Gd Ni N2 4.26(18)
O11 Gd Ni N2 -61.44(18)
O9 Gd Ni N2 116.06(18)
N5 Gd Ni N2 -86.32(18)
O2 Gd Ni N1 3.7(2)
O3 Gd Ni N1 -176.6(2)
O12 Gd Ni N1 73.68(19)
O6 Gd Ni N1 95.3(3)
O5 Gd Ni N1 -84.4(3)
O8 Gd Ni N1 -107.68(18)
O1 Gd Ni N1 5.37(19)
O4 Gd Ni N1 -170.77(18)
O11 Gd Ni N1 123.53(18)
O9 Gd Ni N1 -58.97(19)
N5 Gd Ni N1 98.65(18)
O3 Gd Ni O2 179.7(2)
O12 Gd Ni O2 69.98(19)
O6 Gd Ni O2 91.5(3)
O5 Gd Ni O2 -88.1(3)
O8 Gd Ni O2 -111.38(18)
O1 Gd Ni O2 1.66(19)
O4 Gd Ni O2 -174.47(18)
O11 Gd Ni O2 119.82(19)
O9 Gd Ni O2 -62.67(19)
N5 Gd Ni O2 94.95(18)
O2 Gd Ni O3 -179.7(2)
O12 Gd Ni O3 -109.72(17)
O6 Gd Ni O3 -88.2(3)
O5 Gd Ni O3 92.2(3)
O8 Gd Ni O3 68.92(17)
O1 Gd Ni O3 -178.04(17)
O4 Gd Ni O3 5.83(17)
O11 Gd Ni O3 -59.88(17)
O9 Gd Ni O3 117.63(17)
N5 Gd Ni O3 -84.76(17)
O2 Gd Ni N7 -88.8(2)
O3 Gd Ni N7 90.9(2)
O12 Gd Ni N7 -18.83(17)
O6 Gd Ni N7 2.7(3)
O5 Gd Ni N7 -176.9(3)
O8 Gd Ni N7 159.81(17)
O1 Gd Ni N7 -87.15(17)
O4 Gd Ni N7 96.72(16)
O11 Gd Ni N7 31.01(17)
O9 Gd Ni N7 -151.48(17)
N5 Gd Ni N7 6.13(17)
O2 Gd Ni N6 88.3(2)
O3 Gd Ni N6 -92.0(2)
O12 Gd Ni N6 158.32(17)
O6 Gd Ni N6 179.9(3)
O5 Gd Ni N6 0.2(3)
O8 Gd Ni N6 -23.04(16)
O1 Gd Ni N6 90.00(17)
O4 Gd Ni N6 -86.13(16)
O11 Gd Ni N6 -151.84(16)
O9 Gd Ni N6 25.67(17)
N5 Gd Ni N6 -176.72(16)
O2 Gd O4 C17 5.5(4)
O3 Gd O4 C17 13.4(3)
O12 Gd O4 C17 98.3(3)
O6 Gd O4 C17 164.2(3)
O5 Gd O4 C17 -144.9(3)
O8 Gd O4 C17 -71.1(3)
O1 Gd O4 C17 -157.7(4)
O11 Gd O4 C17 94.8(3)
O9 Gd O4 C17 -83.2(3)
N3 Gd O4 C17 -170.4(3)
N5 Gd O4 C17 95.6(3)
O2 Gd O4 C19 175.1(4)
O3 Gd O4 C19 -177.1(5)
O12 Gd O4 C19 -92.2(4)
O6 Gd O4 C19 -26.3(4)
O5 Gd O4 C19 24.6(4)
O8 Gd O4 C19 98.5(4)
O1 Gd O4 C19 11.9(7)
O11 Gd O4 C19 -95.7(4)
O9 Gd O4 C19 86.3(4)
N3 Gd O4 C19 -0.9(4)
N5 Gd O4 C19 -94.9(4)
N2 Ni O3 C18 18.8(4)
N1 Ni O3 C18 -145.0(9)
O2 Ni O3 C18 -160.2(4)
N7 Ni O3 C18 109.6(4)
N6 Ni O3 C18 -72.4(4)
Gd Ni O3 C18 -160.0(4)
N2 Ni O3 Gd 178.80(16)
N1 Ni O3 Gd 15.1(10)
O2 Ni O3 Gd -0.19(14)
N7 Ni O3 Gd -90.34(17)
N6 Ni O3 Gd 87.64(17)
O2 Gd O3 C18 160.7(4)
O12 Gd O3 C18 -128.9(3)
O6 Gd O3 C18 -59.1(4)
O5 Gd O3 C18 20.8(4)
O8 Gd O3 C18 55.2(3)
O1 Gd O3 C18 163.1(3)
O4 Gd O3 C18 -13.2(3)
O11 Gd O3 C18 -84.4(3)
O9 Gd O3 C18 94.1(3)
N3 Gd O3 C18 -19.7(5)
N5 Gd O3 C18 -107.6(3)
O2 Gd O3 Ni 0.18(13)
O12 Gd O3 Ni 70.64(16)
O6 Gd O3 Ni 140.38(19)
O5 Gd O3 Ni -139.68(19)
O8 Gd O3 Ni -105.30(16)
O1 Gd O3 Ni 2.6(2)
O4 Gd O3 Ni -173.64(18)
O11 Gd O3 Ni 115.13(16)
O9 Gd O3 Ni -66.34(16)
N3 Gd O3 Ni 179.79(19)
N5 Gd O3 Ni 91.90(15)
O2 Gd O8 N4 62.1(3)
O3 Gd O8 N4 127.0(3)
O6 Gd O8 N4 -96.9(3)
O5 Gd O8 N4 -75.8(3)
O1 Gd O8 N4 -3.4(3)
O4 Gd O8 N4 -163.9(3)
O11 Gd O8 N4 179.4(3)
O9 Gd O8 N4 1.0(3)
N3 Gd O8 N4 -86.9(3)
N5 Gd O8 N4 166.3(3)
O2 Gd O1 C2 -13.1(3)
O3 Gd O1 C2 -15.7(4)
O12 Gd O1 C2 -95.3(4)
O6 Gd O1 C2 -168.4(4)
O5 Gd O1 C2 140.6(4)
O8 Gd O1 C2 74.9(4)
O4 Gd O1 C2 153.3(4)
O11 Gd O1 C2 -107.7(4)
O9 Gd O1 C2 71.2(4)
N3 Gd O1 C2 166.0(4)
N5 Gd O1 C2 -100.4(4)
O2 Gd O1 C1 178.0(6)
O3 Gd O1 C1 175.5(6)
O12 Gd O1 C1 95.9(6)
O6 Gd O1 C1 22.8(6)
O5 Gd O1 C1 -28.2(6)
O8 Gd O1 C1 -94.0(6)
O4 Gd O1 C1 -15.5(8)
O11 Gd O1 C1 83.5(6)
O9 Gd O1 C1 -97.6(6)
N3 Gd O1 C1 -2.8(6)
N5 Gd O1 C1 90.8(6)
O2 Gd O11 N5 -51.3(3)
O3 Gd O11 N5 -112.4(3)
O12 Gd O11 N5 2.1(3)
O6 Gd O11 N5 85.6(3)
O5 Gd O11 N5 110.6(3)
O8 Gd O11 N5 -165.6(3)
O1 Gd O11 N5 17.4(3)
O4 Gd O11 N5 178.1(3)
N3 Gd O11 N5 99.0(3)
O2 Gd O6 N3 -123.6(3)
O3 Gd O6 N3 121.3(3)
O12 Gd O6 N3 -159.5(4)
O5 Gd O6 N3 -2.4(3)
O8 Gd O6 N3 23.8(4)
O1 Gd O6 N3 -88.6(4)
O4 Gd O6 N3 80.3(4)
O11 Gd O6 N3 147.2(4)
O9 Gd O6 N3 -30.5(4)
N5 Gd O6 N3 174.2(4)
N2 Ni O2 C7 162.8(8)
N1 Ni O2 C7 -9.0(4)
O3 Ni O2 C7 168.4(4)
N7 Ni O2 C7 -99.9(4)
N6 Ni O2 C7 77.7(4)
Gd Ni O2 C7 168.2(5)
N2 Ni O2 Gd -5.4(10)
N1 Ni O2 Gd -177.18(17)
O3 Ni O2 Gd 0.19(14)
N7 Ni O2 Gd 91.93(18)
N6 Ni O2 Gd -90.43(18)
O3 Gd O2 C7 -168.7(4)
O12 Gd O2 C7 87.6(4)
O6 Gd O2 C7 52.3(5)
O5 Gd O2 C7 -27.6(5)
O8 Gd O2 C7 -98.8(4)
O1 Gd O2 C7 13.3(4)
O4 Gd O2 C7 -161.1(3)
O11 Gd O2 C7 127.3(4)
O9 Gd O2 C7 -55.7(4)
N3 Gd O2 C7 11.7(5)
N5 Gd O2 C7 108.0(4)
O3 Gd O2 Ni -0.18(13)
O12 Gd O2 Ni -103.84(18)
O6 Gd O2 Ni -139.14(19)
O5 Gd O2 Ni 140.99(19)
O8 Gd O2 Ni 69.77(16)
O1 Gd O2 Ni -178.2(2)
O4 Gd O2 Ni 7.5(2)
O11 Gd O2 Ni -64.16(18)
O9 Gd O2 Ni 112.86(18)
N3 Gd O2 Ni -179.8(2)
N5 Gd O2 Ni -83.49(16)
O2 Gd O12 N5 124.3(3)
O3 Gd O12 N5 58.8(3)
O6 Gd O12 N5 -79.3(3)
O5 Gd O12 N5 -99.2(3)
O1 Gd O12 N5 -167.8(4)
O4 Gd O12 N5 -6.3(4)
O11 Gd O12 N5 -2.2(3)
O9 Gd O12 N5 175.6(3)
N3 Gd O12 N5 -88.0(3)
Gd O11 N5 O13 176.1(5)
Gd O11 N5 O12 -3.6(5)
Gd O12 N5 O13 -176.0(4)
Gd O12 N5 O11 3.7(5)
O2 Gd N5 O11 131.2(3)
O3 Gd N5 O11 62.7(3)
O12 Gd N5 O11 -176.1(5)
O6 Gd N5 O11 -84.5(3)
O5 Gd N5 O11 -81.4(3)
O8 Gd N5 O11 24.8(5)
O1 Gd N5 O11 -164.6(3)
O4 Gd N5 O11 -1.8(3)
O9 Gd N5 O11 175.4(3)
N3 Gd N5 O11 -82.0(3)
O2 Gd N5 O12 -52.7(3)
O3 Gd N5 O12 -121.2(3)
O6 Gd N5 O12 91.6(3)
O5 Gd N5 O12 94.7(4)
O8 Gd N5 O12 -159.1(3)
O1 Gd N5 O12 11.5(3)
O4 Gd N5 O12 174.3(3)
O11 Gd N5 O12 176.1(5)
O9 Gd N5 O12 -8.5(5)
N3 Gd N5 O12 94.1(3)
O2 Gd O9 N4 -117.0(3)
O3 Gd O9 N4 -54.7(3)
O12 Gd O9 N4 -168.2(3)
O6 Gd O9 N4 106.0(3)
O5 Gd O9 N4 82.9(3)
O8 Gd O9 N4 -1.0(3)
O1 Gd O9 N4 174.5(4)
O4 Gd O9 N4 13.6(4)
N3 Gd O9 N4 93.4(3)
N5 Gd O9 N4 -163.4(3)
O2 Gd O5 N3 125.3(3)
O3 Gd O5 N3 -118.1(3)
O12 Gd O5 N3 27.2(4)
O6 Gd O5 N3 2.4(3)
O8 Gd O5 N3 -153.2(4)
O1 Gd O5 N3 88.8(4)
O4 Gd O5 N3 -87.3(4)
O11 Gd O5 N3 -28.3(4)
O9 Gd O5 N3 154.7(4)
N5 Gd O5 N3 -1.3(4)
Gd O9 N4 O10 -178.9(5)
Gd O9 N4 O8 1.6(5)
Gd O8 N4 O10 178.8(4)
Gd O8 N4 O9 -1.7(5)
C19 O4 C17 C16 -3.7(7)
Gd O4 C17 C16 166.7(4)
C19 O4 C17 C18 176.3(5)
Gd O4 C17 C18 -13.3(5)
N1 Ni N2 C12 161.0(4)
O2 Ni N2 C12 -10.7(12)
O3 Ni N2 C12 -16.2(4)
N7 Ni N2 C12 -108.0(4)
N6 Ni N2 C12 74.0(4)
Gd Ni N2 C12 -15.2(5)
N1 Ni N2 C11 -14.8(4)
O2 Ni N2 C11 173.5(8)
O3 Ni N2 C11 168.0(4)
N7 Ni N2 C11 76.2(4)
N6 Ni N2 C11 -101.8(4)
Gd Ni N2 C11 169.0(3)
C1 O1 C2 C3 2.7(9)
Gd O1 C2 C3 -167.2(5)
C1 O1 C2 C7 -177.5(6)
Gd O1 C2 C7 12.6(6)
Ni O3 C18 C17 168.0(3)
Gd O3 C18 C17 11.5(6)
Ni O3 C18 C13 -12.1(6)
Gd O3 C18 C13 -168.6(3)
O4 C17 C18 O3 2.7(6)
C16 C17 C18 O3 -177.3(5)
O4 C17 C18 C13 -177.2(4)
C16 C17 C18 C13 2.8(7)
C14 C13 C18 O3 178.7(4)
C12 C13 C18 O3 -3.8(7)
C14 C13 C18 C17 -1.4(7)
C12 C13 C18 C17 176.1(5)
N2 Ni N6 C20 133.1(18)
N1 Ni N6 C20 33.9(18)
O2 Ni N6 C20 -57.3(18)
O3 Ni N6 C20 -136.5(18)
Gd Ni N6 C20 -96.7(18)
C18 C13 C14 C15 -0.3(8)
C12 C13 C14 C15 -177.9(5)
N2 Ni N1 C8 -167.8(4)
O2 Ni N1 C8 10.7(5)
O3 Ni N1 C8 -4.2(12)
N7 Ni N1 C8 101.2(5)
N6 Ni N1 C8 -77.1(5)
Gd Ni N1 C8 8.4(5)
N2 Ni N1 C9 11.3(4)
O2 Ni N1 C9 -170.2(4)
O3 Ni N1 C9 174.8(8)
N7 Ni N1 C9 -79.7(4)
N6 Ni N1 C9 101.9(4)
Gd Ni N1 C9 -172.6(3)
C11 N2 C12 C13 -176.6(5)
Ni N2 C12 C13 7.6(8)
C14 C13 C12 N2 -176.2(5)
C18 C13 C12 N2 6.3(8)
C8 N1 C9 C10 141.6(5)
Ni N1 C9 C10 -37.5(6)
C11 C10 C9 N1 73.4(7)
C12 N2 C11 C10 -131.4(6)
Ni N2 C11 C10 44.6(7)
C9 C10 C11 N2 -77.8(7)
C9 N1 C8 C6 174.0(5)
Ni N1 C8 C6 -6.9(8)
C7 C6 C8 N1 -3.5(9)
C5 C6 C8 N1 -179.5(6)
O1 C2 C3 C4 -179.0(6)
C7 C2 C3 C4 1.2(10)
C13 C14 C15 C16 0.7(9)
C14 C15 C16 C17 0.7(8)
O4 C17 C16 C15 177.5(5)
C18 C17 C16 C15 -2.5(8)
C7 C6 C5 C4 -0.6(9)
C8 C6 C5 C4 175.6(6)
Ni O2 C7 C2 -178.1(4)
Gd O2 C7 C2 -12.0(6)
Ni O2 C7 C6 2.8(7)
Gd O2 C7 C6 168.9(4)
C3 C2 C7 O2 178.1(5)
O1 C2 C7 O2 -1.8(7)
C3 C2 C7 C6 -2.8(8)
O1 C2 C7 C6 177.3(4)
C5 C6 C7 O2 -178.4(5)
C8 C6 C7 O2 5.7(8)
C5 C6 C7 C2 2.5(8)
C8 C6 C7 C2 -173.4(5)
Gd O5 N3 O7 174.9(5)
Gd O5 N3 O6 -4.1(5)
Gd O6 N3 O7 -174.9(5)
Gd O6 N3 O5 4.1(5)
O2 Gd N3 O5 -86.3(4)
O3 Gd N3 O5 94.4(4)
O12 Gd N3 O5 -156.2(4)
O6 Gd N3 O5 -175.6(6)
O8 Gd N3 O5 25.4(4)
O1 Gd N3 O5 -87.7(4)
O4 Gd N3 O5 88.3(4)
O11 Gd N3 O5 154.1(4)
O9 Gd N3 O5 -23.4(4)
N5 Gd N3 O5 178.9(4)
O2 Gd N3 O6 89.4(4)
O3 Gd N3 O6 -90.0(4)
O12 Gd N3 O6 19.5(4)
O5 Gd N3 O6 175.6(6)
O8 Gd N3 O6 -159.0(4)
O1 Gd N3 O6 87.9(4)
O4 Gd N3 O6 -96.0(4)
O11 Gd N3 O6 -30.3(4)
O9 Gd N3 O6 152.2(4)
N5 Gd N3 O6 -5.5(4)
C2 C3 C4 C5 0.9(11)
C6 C5 C4 C3 -1.1(11)
